data_7123671
loop_
_publ_author_name
'Sugamata, Koh'
'Urao, Yukiko'
'Minoura, Mao'

_publ_section_title
;
 A Stable Bis(methylene)-\l4-selane with a &gt;C=Se=C&lt; bond containing
 Se(IV)
;
_journal_name_full 'Chemical Communications'
_journal_paper_doi 10.1039/C9CC04121D
_journal_year 2019
_chemical_formula_sum 'C54 H52 Cl2 Se Si4'
_chemical_formula_weight 963.17
_space_group_crystal_system monoclinic
_space_group_IT_number 14
_space_group_name_Hall '-P 2yn'
_space_group_name_H-M_alt 'P 1 21/n 1'
_symmetry_space_group_name_Hall '-P 2yn'
_symmetry_space_group_name_H-M 'P 1 21/n 1'
_atom_sites_solution_hydrogens geom
_audit_creation_method SHELXL-2017/1
_audit_update_record
;
2019-05-14 deposited with the CCDC.    2019-06-17 downloaded from the CCDC.
;
_cell_angle_alpha 90
_cell_angle_beta 104.8770(10)
_cell_angle_gamma 90
_cell_formula_units_Z 4
_cell_length_a 17.4721(5)
_cell_length_b 13.4080(5)
_cell_length_c 21.0645(7)
_cell_measurement_reflns_used 9920
_cell_measurement_temperature 110(2)
_cell_measurement_theta_max 27.46
_cell_measurement_theta_min 2.51
_cell_volume 4769.3(3)
_computing_cell_refinement 'Bruker SAINT'
_computing_data_collection 'Bruker APEX2'
_computing_data_reduction 'Bruker SAINT'
_computing_molecular_graphics 'Bruker SHELXTL'
_computing_publication_material 'Bruker SHELXTL'
_computing_structure_refinement 'SHELXL-2017/1 (Sheldrick, 2017)'
_computing_structure_solution 'SHELXT 2014/4 (Sheldrick, 2014)'
_diffrn_ambient_temperature 110(2)
_diffrn_measured_fraction_theta_full 0.997
_diffrn_measured_fraction_theta_max 0.997
_diffrn_measurement_device_type 'Bruker APEX-II CCD'
_diffrn_measurement_method '\f and \w scans'
_diffrn_radiation_type MoK\a
_diffrn_radiation_wavelength 0.71073
_diffrn_reflns_av_R_equivalents 0.0503
_diffrn_reflns_av_unetI/netI 0.0402
_diffrn_reflns_Laue_measured_fraction_full 0.997
_diffrn_reflns_Laue_measured_fraction_max 0.997
_diffrn_reflns_limit_h_max 21
_diffrn_reflns_limit_h_min -18
_diffrn_reflns_limit_k_max 16
_diffrn_reflns_limit_k_min -16
_diffrn_reflns_limit_l_max 25
_diffrn_reflns_limit_l_min -25
_diffrn_reflns_number 35850
_diffrn_reflns_point_group_measured_fraction_full 0.997
_diffrn_reflns_point_group_measured_fraction_max 0.997
_diffrn_reflns_theta_full 25.242
_diffrn_reflns_theta_max 25.500
_diffrn_reflns_theta_min 2.555
_exptl_absorpt_coefficient_mu 1.037
_exptl_absorpt_correction_type none
_exptl_crystal_colour colourless
_exptl_crystal_density_diffrn 1.341
_exptl_crystal_description block
_exptl_crystal_F_000 2000
_exptl_crystal_size_max 0.100
_exptl_crystal_size_mid 0.100
_exptl_crystal_size_min 0.100
_refine_diff_density_max 0.398
_refine_diff_density_min -0.321
_refine_diff_density_rms 0.062
_refine_ls_extinction_method none
_refine_ls_goodness_of_fit_ref 1.025
_refine_ls_hydrogen_treatment constr
_refine_ls_matrix_type full
_refine_ls_number_parameters 554
_refine_ls_number_reflns 8865
_refine_ls_number_restraints 0
_refine_ls_restrained_S_all 1.025
_refine_ls_R_factor_all 0.0470
_refine_ls_R_factor_gt 0.0315
_refine_ls_shift/su_max 0.001
_refine_ls_shift/su_mean 0.000
_refine_ls_structure_factor_coef Fsqd
_refine_ls_weighting_details 'w=1/[\s^2^(Fo^2^)+(0.0281P)^2^+2.2089P] where P=(Fo^2^+2Fc^2^)/3'
_refine_ls_weighting_scheme calc
_refine_ls_wR_factor_gt 0.0638
_refine_ls_wR_factor_ref 0.0697
_reflns_Friedel_coverage 0.000
_reflns_number_gt 7167
_reflns_number_total 8865
_reflns_threshold_expression 'I > 2\s(I)'
_cod_data_source_file c9cc04121d2.cif
_cod_data_source_block 190304_204_Cl2_urao_0m_a
_cod_database_code 7123671
_shelx_shelxl_version_number 2017/1
_shelx_space_group_comment
;
The symmetry employed for this shelxl refinement is uniquely defined
by the following loop, which should always be used as a source of
symmetry information in preference to the above space-group names.
They are only intended as comments.
;
_shelx_estimated_absorpt_t_min 0.903
_shelx_estimated_absorpt_t_max 0.903

loop_
_space_group_symop_operation_xyz
'x, y, z'
'-x+1/2, y+1/2, -z+1/2'
'-x, -y, -z'
'x-1/2, -y-1/2, z-1/2'

loop_
_atom_site_label
_atom_site_type_symbol
_atom_site_fract_x
_atom_site_fract_y
_atom_site_fract_z
_atom_site_U_iso_or_equiv
_atom_site_adp_type
_atom_site_occupancy
_atom_site_site_symmetry_order
_atom_site_calc_flag
_atom_site_refinement_flags_posn
_atom_site_refinement_flags_adp
Se1 Se 0.45616(2) 0.76525(2) 0.74430(2) 0.01603(6) Uani 1 1 d . .
C1 C 0.44232(12) 0.78161(16) 0.64762(10) 0.0137(4) Uani 1 1 d . .
Cl1 Cl 0.44272(3) 0.66448(4) 0.60561(3) 0.02053(13) Uani 1 1 d . .
Si1 Si 0.33541(3) 0.83128(5) 0.61681(3) 0.01542(13) Uani 1 1 d . .
C2 C 0.32357(13) 0.94554(17) 0.66400(11) 0.0210(5) Uani 1 1 d . .
H2 H 0.358383 0.998253 0.655297 0.032 Uiso 1 1 calc R U
H2A H 0.337681 0.930228 0.711069 0.032 Uiso 1 1 calc R U
H2B H 0.268424 0.968138 0.650416 0.032 Uiso 1 1 calc R U
C3 C 0.26201(12) 0.73605(18) 0.63049(11) 0.0197(5) Uani 1 1 d . .
C4 C 0.23410(13) 0.74192(18) 0.68688(11) 0.0238(5) Uani 1 1 d . .
H4 H 0.252534 0.794271 0.717368 0.029 Uiso 1 1 calc R U
C5 C 0.18033(14) 0.6737(2) 0.69973(12) 0.0282(6) Uani 1 1 d . .
H5 H 0.162301 0.679954 0.738422 0.034 Uiso 1 1 calc R U
C6 C 0.15316(14) 0.5972(2) 0.65660(13) 0.0322(6) Uani 1 1 d . .
H6 H 0.116898 0.549878 0.665681 0.039 Uiso 1 1 calc R U
C7 C 0.17863(15) 0.5891(2) 0.59999(12) 0.0340(6) Uani 1 1 d . .
H7 H 0.159619 0.536490 0.569881 0.041 Uiso 1 1 calc R U
C8 C 0.23223(14) 0.65820(19) 0.58700(12) 0.0287(6) Uani 1 1 d . .
H8 H 0.248944 0.652252 0.547658 0.034 Uiso 1 1 calc R U
C9 C 0.32003(12) 0.86292(18) 0.52731(10) 0.0188(5) Uani 1 1 d . .
C10 C 0.32089(13) 0.79290(19) 0.47818(11) 0.0253(6) Uani 1 1 d . .
H10 H 0.326994 0.724168 0.489293 0.030 Uiso 1 1 calc R U
C11 C 0.31296(14) 0.8220(2) 0.41344(11) 0.0289(6) Uani 1 1 d . .
H11 H 0.315080 0.773287 0.381186 0.035 Uiso 1 1 calc R U
C12 C 0.30210(13) 0.9206(2) 0.39576(12) 0.0310(6) Uani 1 1 d . .
H12 H 0.295854 0.939962 0.351340 0.037 Uiso 1 1 calc R U
C13 C 0.30033(13) 0.9909(2) 0.44268(12) 0.0283(6) Uani 1 1 d . .
H13 H 0.292209 1.059155 0.430671 0.034 Uiso 1 1 calc R U
C14 C 0.31041(13) 0.96244(19) 0.50774(11) 0.0226(5) Uani 1 1 d . .
H14 H 0.310751 1.012305 0.539856 0.027 Uiso 1 1 calc R U
Si2 Si 0.52712(3) 0.86149(5) 0.63373(3) 0.01427(13) Uani 1 1 d . .
C15 C 0.51723(13) 0.87140(18) 0.54381(10) 0.0204(5) Uani 1 1 d . .
H15 H 0.560621 0.912036 0.536160 0.031 Uiso 1 1 calc R U
H15A H 0.466474 0.902757 0.522501 0.031 Uiso 1 1 calc R U
H15B H 0.519394 0.804607 0.525457 0.031 Uiso 1 1 calc R U
C16 C 0.51903(12) 0.98801(16) 0.66985(10) 0.0163(5) Uani 1 1 d . .
C17 C 0.49729(13) 1.06913(18) 0.62752(11) 0.0226(5) Uani 1 1 d . .
H17 H 0.490536 1.059520 0.581733 0.027 Uiso 1 1 calc R U
C18 C 0.48530(14) 1.16300(18) 0.65027(13) 0.0285(6) Uani 1 1 d . .
H18 H 0.470263 1.216714 0.620242 0.034 Uiso 1 1 calc R U
C19 C 0.49521(14) 1.17871(18) 0.71672(12) 0.0269(6) Uani 1 1 d . .
H19 H 0.486407 1.242914 0.732574 0.032 Uiso 1 1 calc R U
C20 C 0.51799(13) 1.10028(18) 0.75984(12) 0.0243(5) Uani 1 1 d . .
H20 H 0.525543 1.111001 0.805615 0.029 Uiso 1 1 calc R U
C21 C 0.52992(13) 1.00663(17) 0.73728(10) 0.0190(5) Uani 1 1 d . .
H21 H 0.545777 0.953694 0.767802 0.023 Uiso 1 1 calc R U
C22 C 0.62651(12) 0.80395(18) 0.66980(10) 0.0189(5) Uani 1 1 d . .
C23 C 0.68280(13) 0.84887(19) 0.72089(11) 0.0249(6) Uani 1 1 d . .
H23 H 0.670117 0.909581 0.739104 0.030 Uiso 1 1 calc R U
C24 C 0.75727(14) 0.8064(2) 0.74576(13) 0.0358(7) Uani 1 1 d . .
H24 H 0.794800 0.838587 0.780395 0.043 Uiso 1 1 calc R U
C25 C 0.77673(15) 0.7184(2) 0.72048(14) 0.0424(8) Uani 1 1 d . .
H25 H 0.827052 0.688749 0.738294 0.051 Uiso 1 1 calc R U
C26 C 0.72282(16) 0.6733(2) 0.66907(14) 0.0387(7) Uani 1 1 d . .
H26 H 0.736280 0.612969 0.650877 0.046 Uiso 1 1 calc R U
C27 C 0.64901(14) 0.7159(2) 0.64399(12) 0.0282(6) Uani 1 1 d . .
H27 H 0.612685 0.684489 0.608234 0.034 Uiso 1 1 calc R U
C28 C 0.50904(12) 0.64343(16) 0.78632(10) 0.0146(5) Uani 1 1 d . .
Cl2 Cl 0.61233(3) 0.63186(4) 0.78263(3) 0.01977(12) Uani 1 1 d . .
Si3 Si 0.51790(3) 0.68310(5) 0.87743(3) 0.01512(13) Uani 1 1 d . .
C29 C 0.58602(13) 0.59818(18) 0.93549(10) 0.0203(5) Uani 1 1 d . .
H29 H 0.592303 0.621748 0.980579 0.030 Uiso 1 1 calc R U
H29A H 0.637731 0.597449 0.925397 0.030 Uiso 1 1 calc R U
H29B H 0.563896 0.530608 0.931080 0.030 Uiso 1 1 calc R U
C30 C 0.56188(13) 0.81223(17) 0.89334(10) 0.0179(5) Uani 1 1 d . .
C31 C 0.63784(14) 0.83239(18) 0.88703(12) 0.0252(6) Uani 1 1 d . .
H31 H 0.666387 0.780909 0.872220 0.030 Uiso 1 1 calc R U
C32 C 0.67309(14) 0.92498(19) 0.90164(12) 0.0286(6) Uani 1 1 d . .
H32 H 0.725022 0.936097 0.896872 0.034 Uiso 1 1 calc R U
C33 C 0.63289(15) 1.00106(19) 0.92310(12) 0.0289(6) Uani 1 1 d . .
H33 H 0.656453 1.065037 0.932449 0.035 Uiso 1 1 calc R U
C34 C 0.55844(16) 0.98326(19) 0.93078(12) 0.0322(6) Uani 1 1 d . .
H34 H 0.530688 1.035049 0.946143 0.039 Uiso 1 1 calc R U
C35 C 0.52344(15) 0.89070(18) 0.91639(11) 0.0265(6) Uani 1 1 d . .
H35 H 0.471950 0.880041 0.922283 0.032 Uiso 1 1 calc R U
C36 C 0.41757(13) 0.68369(17) 0.89395(10) 0.0179(5) Uani 1 1 d . .
C37 C 0.35829(14) 0.75441(19) 0.86804(11) 0.0258(6) Uani 1 1 d . .
H37 H 0.368046 0.804214 0.839004 0.031 Uiso 1 1 calc R U
C38 C 0.28614(14) 0.75321(19) 0.88379(12) 0.0284(6) Uani 1 1 d . .
H38 H 0.247099 0.801700 0.865375 0.034 Uiso 1 1 calc R U
C39 C 0.27066(14) 0.6824(2) 0.92582(12) 0.0293(6) Uani 1 1 d . .
H39 H 0.221423 0.682349 0.937146 0.035 Uiso 1 1 calc R U
C40 C 0.32767(14) 0.6109(2) 0.95169(12) 0.0288(6) Uani 1 1 d . .
H40 H 0.317207 0.560964 0.980350 0.035 Uiso 1 1 calc R U
C41 C 0.39946(13) 0.61234(18) 0.93573(11) 0.0209(5) Uani 1 1 d . .
H41 H 0.437812 0.562942 0.953898 0.025 Uiso 1 1 calc R U
Si4 Si 0.45977(4) 0.51646(5) 0.75910(3) 0.01673(14) Uani 1 1 d . .
C42 C 0.35176(13) 0.52937(19) 0.74979(12) 0.0258(6) Uani 1 1 d . .
H42 H 0.326827 0.463408 0.742988 0.039 Uiso 1 1 calc R U
H42A H 0.328793 0.571975 0.711880 0.039 Uiso 1 1 calc R U
H42B H 0.342592 0.559540 0.789564 0.039 Uiso 1 1 calc R U
C43 C 0.50139(13) 0.42140(16) 0.82445(10) 0.0187(5) Uani 1 1 d . .
C44 C 0.45204(14) 0.37904(18) 0.85998(11) 0.0239(5) Uani 1 1 d . .
H44 H 0.398949 0.401727 0.852417 0.029 Uiso 1 1 calc R U
C45 C 0.47911(16) 0.30440(19) 0.90617(12) 0.0307(6) Uani 1 1 d . .
H45 H 0.444309 0.276100 0.929277 0.037 Uiso 1 1 calc R U
C46 C 0.55577(16) 0.27157(18) 0.91845(12) 0.0299(6) Uani 1 1 d . .
H46 H 0.574445 0.221534 0.950634 0.036 Uiso 1 1 calc R U
C47 C 0.60583(16) 0.31143(19) 0.88388(12) 0.0293(6) Uani 1 1 d . .
H47 H 0.658960 0.288596 0.892231 0.035 Uiso 1 1 calc R U
C48 C 0.57874(14) 0.38475(17) 0.83699(11) 0.0235(5) Uani 1 1 d . .
H48 H 0.613459 0.410564 0.812934 0.028 Uiso 1 1 calc R U
C49 C 0.47621(14) 0.46639(17) 0.67985(11) 0.0219(5) Uani 1 1 d . .
C50 C 0.55010(15) 0.45518(18) 0.66631(12) 0.0274(6) Uani 1 1 d . .
H50 H 0.596710 0.469719 0.699730 0.033 Uiso 1 1 calc R U
C51 C 0.55706(18) 0.4234(2) 0.60530(13) 0.0359(7) Uani 1 1 d . .
H51 H 0.607983 0.417405 0.597349 0.043 Uiso 1 1 calc R U
C52 C 0.4904(2) 0.4003(2) 0.55617(13) 0.0421(8) Uani 1 1 d . .
H52 H 0.495225 0.379851 0.514194 0.050 Uiso 1 1 calc R U
C53 C 0.41743(19) 0.4072(2) 0.56829(13) 0.0402(7) Uani 1 1 d . .
H53 H 0.371538 0.389908 0.534874 0.048 Uiso 1 1 calc R U
C54 C 0.40972(16) 0.43949(18) 0.62932(12) 0.0298(6) Uani 1 1 d . .
H54 H 0.358496 0.443352 0.636901 0.036 Uiso 1 1 calc R U

loop_
_atom_site_aniso_label
_atom_site_aniso_U_11
_atom_site_aniso_U_22
_atom_site_aniso_U_33
_atom_site_aniso_U_23
_atom_site_aniso_U_13
_atom_site_aniso_U_12
Se1 0.02278(12) 0.01425(12) 0.01103(11) 0.00277(9) 0.00425(8) 0.00472(9)
C1 0.0185(11) 0.0127(11) 0.0100(10) -0.0006(8) 0.0041(8) 0.0011(9)
Cl1 0.0285(3) 0.0139(3) 0.0193(3) -0.0015(2) 0.0063(2) 0.0008(2)
Si1 0.0146(3) 0.0183(3) 0.0125(3) 0.0013(2) 0.0019(2) 0.0012(2)
C2 0.0197(12) 0.0233(13) 0.0200(12) 0.0001(10) 0.0049(9) 0.0076(10)
C3 0.0134(11) 0.0255(13) 0.0188(11) 0.0046(10) 0.0014(9) 0.0014(9)
C4 0.0186(12) 0.0275(14) 0.0254(13) 0.0030(11) 0.0059(10) 0.0033(10)
C5 0.0195(13) 0.0377(16) 0.0300(14) 0.0073(12) 0.0112(10) 0.0034(11)
C6 0.0160(13) 0.0408(17) 0.0379(15) 0.0115(13) 0.0034(11) -0.0053(11)
C7 0.0301(14) 0.0393(17) 0.0278(14) -0.0025(12) -0.0012(11) -0.0143(12)
C8 0.0264(14) 0.0356(16) 0.0226(13) -0.0015(11) 0.0037(10) -0.0090(11)
C9 0.0115(11) 0.0280(14) 0.0151(11) 0.0026(10) 0.0004(8) -0.0028(9)
C10 0.0210(13) 0.0308(15) 0.0221(12) 0.0009(11) 0.0018(10) -0.0047(10)
C11 0.0240(13) 0.0449(17) 0.0164(12) -0.0035(12) 0.0025(10) -0.0101(12)
C12 0.0185(13) 0.0541(19) 0.0182(13) 0.0090(12) 0.0005(10) -0.0080(12)
C13 0.0169(12) 0.0362(16) 0.0304(14) 0.0168(12) 0.0038(10) 0.0019(11)
C14 0.0158(12) 0.0280(14) 0.0226(12) 0.0043(10) 0.0027(9) 0.0013(10)
Si2 0.0153(3) 0.0147(3) 0.0128(3) 0.0016(2) 0.0036(2) 0.0000(2)
C15 0.0216(12) 0.0230(13) 0.0177(12) 0.0013(10) 0.0072(9) -0.0020(10)
C16 0.0143(11) 0.0165(12) 0.0179(11) 0.0021(9) 0.0039(9) -0.0027(9)
C17 0.0259(13) 0.0225(14) 0.0215(12) 0.0053(10) 0.0099(10) -0.0006(10)
C18 0.0315(14) 0.0174(14) 0.0379(15) 0.0104(11) 0.0111(11) 0.0014(10)
C19 0.0282(14) 0.0150(13) 0.0386(15) -0.0045(11) 0.0107(11) -0.0039(10)
C20 0.0258(13) 0.0258(14) 0.0223(12) -0.0075(10) 0.0076(10) -0.0079(10)
C21 0.0219(12) 0.0159(12) 0.0181(12) 0.0015(9) 0.0032(9) -0.0036(9)
C22 0.0161(11) 0.0239(13) 0.0185(11) 0.0077(10) 0.0080(9) 0.0007(10)
C23 0.0198(12) 0.0317(15) 0.0232(13) 0.0098(11) 0.0056(10) -0.0035(10)
C24 0.0164(13) 0.054(2) 0.0344(15) 0.0220(14) 0.0029(11) -0.0064(12)
C25 0.0173(13) 0.063(2) 0.0508(18) 0.0293(16) 0.0159(13) 0.0140(14)
C26 0.0327(16) 0.0424(18) 0.0487(18) 0.0127(14) 0.0244(13) 0.0176(13)
C27 0.0239(13) 0.0343(16) 0.0299(14) 0.0049(12) 0.0133(10) 0.0058(11)
C28 0.0145(11) 0.0146(12) 0.0152(11) 0.0034(9) 0.0050(8) 0.0042(9)
Cl2 0.0168(3) 0.0219(3) 0.0221(3) 0.0014(2) 0.0077(2) 0.0015(2)
Si3 0.0189(3) 0.0141(3) 0.0124(3) 0.0027(2) 0.0041(2) 0.0036(2)
C29 0.0232(12) 0.0221(13) 0.0153(11) 0.0038(10) 0.0043(9) 0.0052(10)
C30 0.0251(12) 0.0157(12) 0.0107(10) 0.0027(9) 0.0007(9) 0.0036(10)
C31 0.0222(13) 0.0220(14) 0.0286(13) -0.0024(11) 0.0012(10) 0.0034(10)
C32 0.0230(13) 0.0263(15) 0.0335(14) -0.0012(11) 0.0017(11) -0.0038(11)
C33 0.0372(15) 0.0192(14) 0.0265(13) -0.0020(11) 0.0013(11) -0.0058(11)
C34 0.0459(17) 0.0185(14) 0.0340(15) -0.0070(11) 0.0137(12) 0.0031(12)
C35 0.0330(14) 0.0231(14) 0.0268(13) -0.0025(11) 0.0136(11) 0.0004(11)
C36 0.0220(12) 0.0178(12) 0.0141(11) -0.0018(9) 0.0050(9) 0.0011(10)
C37 0.0301(13) 0.0280(15) 0.0229(12) 0.0057(11) 0.0134(10) 0.0083(11)
C38 0.0274(14) 0.0288(15) 0.0306(14) 0.0022(11) 0.0104(11) 0.0102(11)
C39 0.0192(13) 0.0357(16) 0.0347(14) -0.0011(12) 0.0102(10) -0.0032(11)
C40 0.0224(13) 0.0345(16) 0.0292(14) 0.0095(12) 0.0062(10) -0.0071(11)
C41 0.0179(12) 0.0219(13) 0.0211(12) 0.0040(10) 0.0017(9) -0.0007(10)
Si4 0.0187(3) 0.0126(3) 0.0190(3) -0.0002(2) 0.0051(2) 0.0003(2)
C42 0.0205(13) 0.0231(14) 0.0328(14) 0.0001(11) 0.0050(10) -0.0019(10)
C43 0.0297(13) 0.0108(12) 0.0160(11) -0.0040(9) 0.0067(9) -0.0015(9)
C44 0.0290(13) 0.0187(13) 0.0244(13) -0.0047(10) 0.0078(10) -0.0051(10)
C45 0.0509(17) 0.0214(14) 0.0227(13) -0.0004(11) 0.0146(12) -0.0114(12)
C46 0.0550(18) 0.0141(13) 0.0193(12) 0.0023(10) 0.0072(11) 0.0046(12)
C47 0.0404(15) 0.0219(14) 0.0240(13) -0.0012(11) 0.0057(11) 0.0127(12)
C48 0.0321(14) 0.0187(13) 0.0218(12) 0.0010(10) 0.0106(10) 0.0051(10)
C49 0.0369(14) 0.0097(12) 0.0179(12) 0.0029(9) 0.0048(10) 0.0038(10)
C50 0.0407(15) 0.0179(13) 0.0253(13) 0.0021(10) 0.0112(11) 0.0091(11)
C51 0.0588(19) 0.0238(15) 0.0314(15) 0.0017(12) 0.0231(13) 0.0090(13)
C52 0.087(2) 0.0199(15) 0.0238(14) -0.0012(11) 0.0224(15) 0.0020(15)
C53 0.069(2) 0.0230(15) 0.0212(14) -0.0026(11) -0.0010(13) -0.0059(14)
C54 0.0452(16) 0.0172(13) 0.0252(13) 0.0001(11) 0.0054(11) -0.0060(11)

loop_
_atom_type_symbol
_atom_type_description
_atom_type_scat_dispersion_real
_atom_type_scat_dispersion_imag
_atom_type_scat_source
C C 0.0033 0.0016 'International Tables Vol C Tables 4.2.6.8 and 6.1.1.4'
H H 0.0000 0.0000 'International Tables Vol C Tables 4.2.6.8 and 6.1.1.4'
Si Si 0.0817 0.0704 'International Tables Vol C Tables 4.2.6.8 and 6.1.1.4'
Cl Cl 0.1484 0.1585 'International Tables Vol C Tables 4.2.6.8 and 6.1.1.4'
Se Se -0.0929 2.2259 'International Tables Vol C Tables 4.2.6.8 and 6.1.1.4'

loop_
_geom_angle_atom_site_label_1
_geom_angle_atom_site_label_2
_geom_angle_atom_site_label_3
_geom_angle
C28 Se1 C1 117.92(9)
Cl1 C1 Si2 108.20(11)
Cl1 C1 Si1 105.10(10)
Si2 C1 Si1 118.45(11)
Cl1 C1 Se1 112.91(11)
Si2 C1 Se1 108.76(10)
Si1 C1 Se1 103.50(10)
C2 Si1 C9 109.97(11)
C2 Si1 C3 107.58(11)
C9 Si1 C3 112.22(10)
C2 Si1 C1 109.51(9)
C9 Si1 C1 106.92(9)
C3 Si1 C1 110.65(10)
Si1 C2 H2 109.5
Si1 C2 H2A 109.5
H2 C2 H2A 109.5
Si1 C2 H2B 109.5
H2 C2 H2B 109.5
H2A C2 H2B 109.5
C4 C3 C8 116.5(2)
C4 C3 Si1 119.46(18)
C8 C3 Si1 124.00(18)
C5 C4 C3 122.0(2)
C5 C4 H4 119.0
C3 C4 H4 119.0
C6 C5 C4 120.1(2)
C6 C5 H5 120.0
C4 C5 H5 120.0
C5 C6 C7 119.8(2)
C5 C6 H6 120.1
C7 C6 H6 120.1
C6 C7 C8 120.0(2)
C6 C7 H7 120.0
C8 C7 H7 120.0
C7 C8 C3 121.5(2)
C7 C8 H8 119.2
C3 C8 H8 119.2
C14 C9 C10 116.5(2)
C14 C9 Si1 119.14(18)
C10 C9 Si1 124.26(18)
C11 C10 C9 121.3(2)
C11 C10 H10 119.4
C9 C10 H10 119.4
C12 C11 C10 120.5(2)
C12 C11 H11 119.7
C10 C11 H11 119.7
C13 C12 C11 119.6(2)
C13 C12 H12 120.2
C11 C12 H12 120.2
C12 C13 C14 120.1(2)
C12 C13 H13 120.0
C14 C13 H13 120.0
C13 C14 C9 122.0(2)
C13 C14 H14 119.0
C9 C14 H14 119.0
C15 Si2 C22 106.03(10)
C15 Si2 C16 110.52(10)
C22 Si2 C16 111.45(10)
C15 Si2 C1 108.82(10)
C22 Si2 C1 112.43(10)
C16 Si2 C1 107.58(9)
Si2 C15 H15 109.5
Si2 C15 H15A 109.5
H15 C15 H15A 109.5
Si2 C15 H15B 109.5
H15 C15 H15B 109.5
H15A C15 H15B 109.5
C17 C16 C21 116.8(2)
C17 C16 Si2 118.76(16)
C21 C16 Si2 124.37(17)
C18 C17 C16 121.9(2)
C18 C17 H17 119.0
C16 C17 H17 119.0
C17 C18 C19 120.0(2)
C17 C18 H18 120.0
C19 C18 H18 120.0
C20 C19 C18 119.4(2)
C20 C19 H19 120.3
C18 C19 H19 120.3
C21 C20 C19 120.8(2)
C21 C20 H20 119.6
C19 C20 H20 119.6
C20 C21 C16 121.1(2)
C20 C21 H21 119.4
C16 C21 H21 119.4
C23 C22 C27 116.9(2)
C23 C22 Si2 122.12(19)
C27 C22 Si2 120.93(17)
C24 C23 C22 121.3(3)
C24 C23 H23 119.4
C22 C23 H23 119.4
C25 C24 C23 120.4(3)
C25 C24 H24 119.8
C23 C24 H24 119.8
C24 C25 C26 119.6(2)
C24 C25 H25 120.2
C26 C25 H25 120.2
C25 C26 C27 120.0(3)
C25 C26 H26 120.0
C27 C26 H26 120.0
C26 C27 C22 121.8(2)
C26 C27 H27 119.1
C22 C27 H27 119.1
Cl2 C28 Si4 106.39(11)
Cl2 C28 Si3 103.51(10)
Si4 C28 Si3 116.63(11)
Cl2 C28 Se1 113.84(11)
Si4 C28 Se1 118.45(10)
Si3 C28 Se1 97.18(10)
C29 Si3 C36 110.60(10)
C29 Si3 C30 106.38(10)
C36 Si3 C30 108.70(10)
C29 Si3 C28 110.74(10)
C36 Si3 C28 109.93(9)
C30 Si3 C28 110.42(10)
Si3 C29 H29 109.5
Si3 C29 H29A 109.5
H29 C29 H29A 109.5
Si3 C29 H29B 109.5
H29 C29 H29B 109.5
H29A C29 H29B 109.5
C31 C30 C35 116.1(2)
C31 C30 Si3 120.98(17)
C35 C30 Si3 122.73(18)
C32 C31 C30 122.2(2)
C32 C31 H31 118.9
C30 C31 H31 118.9
C33 C32 C31 120.1(2)
C33 C32 H32 120.0
C31 C32 H32 120.0
C34 C33 C32 119.2(2)
C34 C33 H33 120.4
C32 C33 H33 120.4
C33 C34 C35 120.6(2)
C33 C34 H34 119.7
C35 C34 H34 119.7
C34 C35 C30 121.7(2)
C34 C35 H35 119.1
C30 C35 H35 119.1
C41 C36 C37 116.4(2)
C41 C36 Si3 119.38(17)
C37 C36 Si3 124.17(18)
C38 C37 C36 121.6(2)
C38 C37 H37 119.2
C36 C37 H37 119.2
C39 C38 C37 120.4(2)
C39 C38 H38 119.8
C37 C38 H38 119.8
C38 C39 C40 119.4(2)
C38 C39 H39 120.3
C40 C39 H39 120.3
C41 C40 C39 120.0(2)
C41 C40 H40 120.0
C39 C40 H40 120.0
C40 C41 C36 122.2(2)
C40 C41 H41 118.9
C36 C41 H41 118.9
C42 Si4 C43 109.43(11)
C42 Si4 C49 108.73(11)
C43 Si4 C49 106.75(10)
C42 Si4 C28 108.28(10)
C43 Si4 C28 108.77(9)
C49 Si4 C28 114.79(10)
Si4 C42 H42 109.5
Si4 C42 H42A 109.5
H42 C42 H42A 109.5
Si4 C42 H42B 109.5
H42 C42 H42B 109.5
H42A C42 H42B 109.5
C48 C43 C44 117.1(2)
C48 C43 Si4 123.38(18)
C44 C43 Si4 119.42(18)
C45 C44 C43 121.4(2)
C45 C44 H44 119.3
C43 C44 H44 119.3
C46 C45 C44 120.2(2)
C46 C45 H45 119.9
C44 C45 H45 119.9
C45 C46 C47 119.8(2)
C45 C46 H46 120.1
C47 C46 H46 120.1
C46 C47 C48 120.2(2)
C46 C47 H47 119.9
C48 C47 H47 119.9
C47 C48 C43 121.3(2)
C47 C48 H48 119.3
C43 C48 H48 119.3
C50 C49 C54 116.4(2)
C50 C49 Si4 125.16(17)
C54 C49 Si4 118.46(19)
C51 C50 C49 121.7(2)
C51 C50 H50 119.1
C49 C50 H50 119.1
C52 C51 C50 120.3(3)
C52 C51 H51 119.8
C50 C51 H51 119.8
C53 C52 C51 119.6(3)
C53 C52 H52 120.2
C51 C52 H52 120.2
C52 C53 C54 120.6(3)
C52 C53 H53 119.7
C54 C53 H53 119.7
C53 C54 C49 121.4(3)
C53 C54 H54 119.3
C49 C54 H54 119.3

loop_
_geom_bond_atom_site_label_1
_geom_bond_atom_site_label_2
_geom_bond_distance
Se1 C28 1.971(2)
Se1 C1 2.000(2)
C1 Cl1 1.804(2)
C1 Si2 1.911(2)
C1 Si1 1.932(2)
Si1 C2 1.866(2)
Si1 C9 1.883(2)
Si1 C3 1.884(2)
C2 H2 0.9800
C2 H2A 0.9800
C2 H2B 0.9800
C3 C4 1.397(3)
C3 C8 1.398(3)
C4 C5 1.387(3)
C4 H4 0.9500
C5 C6 1.372(4)
C5 H5 0.9500
C6 C7 1.380(4)
C6 H6 0.9500
C7 C8 1.393(3)
C7 H7 0.9500
C8 H8 0.9500
C9 C14 1.394(3)
C9 C10 1.400(3)
C10 C11 1.391(3)
C10 H10 0.9500
C11 C12 1.373(4)
C11 H11 0.9500
C12 C13 1.372(4)
C12 H12 0.9500
C13 C14 1.390(3)
C13 H13 0.9500
C14 H14 0.9500
Si2 C15 1.862(2)
Si2 C22 1.874(2)
Si2 C16 1.879(2)
C15 H15 0.9800
C15 H15A 0.9800
C15 H15B 0.9800
C16 C17 1.396(3)
C16 C21 1.406(3)
C17 C18 1.382(3)
C17 H17 0.9500
C18 C19 1.382(3)
C18 H18 0.9500
C19 C20 1.380(3)
C19 H19 0.9500
C20 C21 1.377(3)
C20 H20 0.9500
C21 H21 0.9500
C22 C23 1.394(3)
C22 C27 1.397(3)
C23 C24 1.393(3)
C23 H23 0.9500
C24 C25 1.373(4)
C24 H24 0.9500
C25 C26 1.379(4)
C25 H25 0.9500
C26 C27 1.385(3)
C26 H26 0.9500
C27 H27 0.9500
C28 Cl2 1.833(2)
C28 Si4 1.927(2)
C28 Si3 1.959(2)
Si3 C29 1.860(2)
Si3 C36 1.873(2)
Si3 C30 1.889(2)
C29 H29 0.9800
C29 H29A 0.9800
C29 H29B 0.9800
C30 C31 1.394(3)
C30 C35 1.400(3)
C31 C32 1.385(3)
C31 H31 0.9500
C32 C33 1.379(3)
C32 H32 0.9500
C33 C34 1.372(4)
C33 H33 0.9500
C34 C35 1.382(4)
C34 H34 0.9500
C35 H35 0.9500
C36 C41 1.390(3)
C36 C37 1.407(3)
C37 C38 1.384(3)
C37 H37 0.9500
C38 C39 1.371(4)
C38 H38 0.9500
C39 C40 1.390(3)
C39 H39 0.9500
C40 C41 1.380(3)
C40 H40 0.9500
C41 H41 0.9500
Si4 C42 1.855(2)
Si4 C43 1.880(2)
Si4 C49 1.889(2)
C42 H42 0.9800
C42 H42A 0.9800
C42 H42B 0.9800
C43 C48 1.398(3)
C43 C44 1.399(3)
C44 C45 1.391(3)
C44 H44 0.9500
C45 C46 1.370(4)
C45 H45 0.9500
C46 C47 1.381(4)
C46 H46 0.9500
C47 C48 1.388(3)
C47 H47 0.9500
C48 H48 0.9500
C49 C50 1.400(3)
C49 C54 1.406(3)
C50 C51 1.389(3)
C50 H50 0.9500
C51 C52 1.380(4)
C51 H51 0.9500
C52 C53 1.366(4)
C52 H52 0.9500
C53 C54 1.395(4)
C53 H53 0.9500
C54 H54 0.9500

loop_
_geom_torsion_atom_site_label_1
_geom_torsion_atom_site_label_2
_geom_torsion_atom_site_label_3
_geom_torsion_atom_site_label_4
_geom_torsion
C2 Si1 C3 C4 -24.0(2)
C9 Si1 C3 C4 -145.11(18)
C1 Si1 C3 C4 95.55(19)
C2 Si1 C3 C8 155.55(19)
C9 Si1 C3 C8 34.5(2)
C1 Si1 C3 C8 -84.9(2)
C8 C3 C4 C5 0.7(3)
Si1 C3 C4 C5 -179.70(18)
C3 C4 C5 C6 0.3(4)
C4 C5 C6 C7 -0.9(4)
C5 C6 C7 C8 0.4(4)
C6 C7 C8 C3 0.6(4)
C4 C3 C8 C7 -1.1(3)
Si1 C3 C8 C7 179.27(19)
C2 Si1 C9 C14 6.3(2)
C3 Si1 C9 C14 125.96(18)
C1 Si1 C9 C14 -112.55(18)
C2 Si1 C9 C10 -176.63(18)
C3 Si1 C9 C10 -56.9(2)
C1 Si1 C9 C10 64.6(2)
C14 C9 C10 C11 0.4(3)
Si1 C9 C10 C11 -176.82(17)
C9 C10 C11 C12 -1.6(4)
C10 C11 C12 C13 1.0(4)
C11 C12 C13 C14 0.7(3)
C12 C13 C14 C9 -2.0(3)
C10 C9 C14 C13 1.4(3)
Si1 C9 C14 C13 178.77(17)
C15 Si2 C16 C17 8.0(2)
C22 Si2 C16 C17 125.67(17)
C1 Si2 C16 C17 -110.65(18)
C15 Si2 C16 C21 -175.04(18)
C22 Si2 C16 C21 -57.4(2)
C1 Si2 C16 C21 66.3(2)
C21 C16 C17 C18 -1.3(3)
Si2 C16 C17 C18 175.84(18)
C16 C17 C18 C19 0.3(4)
C17 C18 C19 C20 0.8(4)
C18 C19 C20 C21 -0.8(4)
C19 C20 C21 C16 -0.2(3)
C17 C16 C21 C20 1.3(3)
Si2 C16 C21 C20 -175.72(17)
C15 Si2 C22 C23 125.30(19)
C16 Si2 C22 C23 5.0(2)
C1 Si2 C22 C23 -115.91(19)
C15 Si2 C22 C27 -51.3(2)
C16 Si2 C22 C27 -171.59(18)
C1 Si2 C22 C27 67.5(2)
C27 C22 C23 C24 -1.3(3)
Si2 C22 C23 C24 -178.05(18)
C22 C23 C24 C25 -0.4(4)
C23 C24 C25 C26 1.6(4)
C24 C25 C26 C27 -1.1(4)
C25 C26 C27 C22 -0.7(4)
C23 C22 C27 C26 1.9(4)
Si2 C22 C27 C26 178.7(2)
C29 Si3 C30 C31 58.7(2)
C36 Si3 C30 C31 177.78(17)
C28 Si3 C30 C31 -61.55(19)
C29 Si3 C30 C35 -116.67(19)
C36 Si3 C30 C35 2.4(2)
C28 Si3 C30 C35 123.11(19)
C35 C30 C31 C32 -1.0(3)
Si3 C30 C31 C32 -176.62(18)
C30 C31 C32 C33 -0.1(4)
C31 C32 C33 C34 1.1(4)
C32 C33 C34 C35 -0.9(4)
C33 C34 C35 C30 -0.3(4)
C31 C30 C35 C34 1.2(3)
Si3 C30 C35 C34 176.74(19)
C29 Si3 C36 C41 -11.7(2)
C30 Si3 C36 C41 -128.11(18)
C28 Si3 C36 C41 110.92(18)
C29 Si3 C36 C37 166.45(19)
C30 Si3 C36 C37 50.0(2)
C28 Si3 C36 C37 -71.0(2)
C41 C36 C37 C38 0.5(3)
Si3 C36 C37 C38 -177.71(19)
C36 C37 C38 C39 0.3(4)
C37 C38 C39 C40 -1.0(4)
C38 C39 C40 C41 0.9(4)
C39 C40 C41 C36 -0.1(4)
C37 C36 C41 C40 -0.6(3)
Si3 C36 C41 C40 177.70(18)
C42 Si4 C43 C48 171.02(19)
C49 Si4 C43 C48 53.5(2)
C28 Si4 C43 C48 -70.9(2)
C42 Si4 C43 C44 -4.5(2)
C49 Si4 C43 C44 -121.97(18)
C28 Si4 C43 C44 113.65(18)
C48 C43 C44 C45 0.6(3)
Si4 C43 C44 C45 176.33(18)
C43 C44 C45 C46 0.9(4)
C44 C45 C46 C47 -1.3(4)
C45 C46 C47 C48 0.2(4)
C46 C47 C48 C43 1.3(4)
C44 C43 C48 C47 -1.6(3)
Si4 C43 C48 C47 -177.22(18)
C42 Si4 C49 C50 174.0(2)
C43 Si4 C49 C50 -68.0(2)
C28 Si4 C49 C50 52.6(2)
C42 Si4 C49 C54 -4.7(2)
C43 Si4 C49 C54 113.22(19)
C28 Si4 C49 C54 -126.17(18)
C54 C49 C50 C51 2.7(3)
Si4 C49 C50 C51 -176.07(19)
C49 C50 C51 C52 -0.9(4)
C50 C51 C52 C53 -1.2(4)
C51 C52 C53 C54 1.5(4)
C52 C53 C54 C49 0.4(4)
C50 C49 C54 C53 -2.5(3)
Si4 C49 C54 C53 176.42(19)
